data_4118467
loop_
_publ_author_name
'Debabrata Mukherjee'
'Arkady Ellern'
'Aaron D. Sadow'

_publ_contact_author_address
;1605 Gilman Hall
Department of Chemistry
Iowa State University
Ames IA 50011
USA
;
_publ_contact_author_email sadow@iastate.edu
_publ_contact_author_fax +1-515-294-0105
_publ_contact_author_name 'Aaron D. Sadow'
_publ_contact_author_phone +1-515-294-8069
_publ_section_title
;
 Remarkably Robust Monomeric Alkylperoxyzinc Compounds from
 Tris(oxazolinyl)boratozinc Alkyls and O2
;
_journal_name_full 'Journal of the American Chemical Society'
_journal_page_first 13018
_journal_page_last 13026
_journal_paper_doi 10.1021/ja303440n
_journal_volume 134
_journal_year 2012
_chemical_formula_sum 'C30 H40 B N3 O5 Zn'
_chemical_formula_weight 598.83
_chemical_name_common ToMZnOOCMe2Ph
_space_group_IT_number 14
_symmetry_cell_setting monoclinic
_symmetry_space_group_name_Hall '-P 2yn'
_symmetry_space_group_name_H-M 'P 1 21/n 1'
_atom_sites_solution_hydrogens geom
_atom_sites_solution_primary direct
_atom_sites_solution_secondary difmap
_audit_creation_method 'APEX2 v2010.3-0'
_cell_angle_alpha 90
_cell_angle_beta 104.468(4)
_cell_angle_gamma 90
_cell_formula_units_Z 4
_cell_length_a 8.916(2)
_cell_length_b 22.469(6)
_cell_length_c 16.055(4)
_cell_measurement_reflns_used 3121
_cell_measurement_temperature 173.(2)
_cell_measurement_theta_max 20.6919
_cell_measurement_theta_min 2.2366
_cell_volume 3114.4(13)
_computing_cell_refinement 'SAINT V7.66A (Bruker AXS, 2009)'
_computing_data_collection 'APEX2 Suite (Bruker AXS, 2009)'
_computing_data_reduction 'SAINT V7.66A (Bruker AXS, 2009)'
_computing_molecular_graphics 'XSHELL (Bruker AXS, 2007)'
_computing_publication_material 'APEX2 Suite (Bruker AXS, 2009)'
_computing_structure_refinement 'SHELXL-97 (Sheldrick, 2008)'
_computing_structure_solution 'SHELXS-97 (Sheldrick, 2008)'
_diffrn_ambient_temperature 173.(2)
_diffrn_detector_area_resol_mean 8.3333
_diffrn_measured_fraction_theta_full 0.996
_diffrn_measured_fraction_theta_max 0.996
_diffrn_measurement_device_type ' BRUKER APEX2 CCD Diffractometer'
_diffrn_measurement_method '\w scan'
_diffrn_radiation_type MoK\a
_diffrn_radiation_wavelength 0.71073
_diffrn_reflns_av_R_equivalents 0.0775
_diffrn_reflns_av_sigmaI/netI 0.0613
_diffrn_reflns_limit_h_max 10
_diffrn_reflns_limit_h_min -10
_diffrn_reflns_limit_k_max 26
_diffrn_reflns_limit_k_min -26
_diffrn_reflns_limit_l_max 19
_diffrn_reflns_limit_l_min -18
_diffrn_reflns_number 24092
_diffrn_reflns_theta_full 24.94
_diffrn_reflns_theta_max 24.94
_diffrn_reflns_theta_min 1.59
_exptl_absorpt_coefficient_mu 0.829
_exptl_absorpt_correction_T_max 0.92
_exptl_absorpt_correction_T_min 0.63
_exptl_absorpt_correction_type multi-scan
_exptl_absorpt_process_details 'SADABS V2008/1 (Bruker AXS)'
_exptl_crystal_colour colourless
_exptl_crystal_density_diffrn 1.277
_exptl_crystal_description block
_exptl_crystal_F_000 1264
_exptl_crystal_size_max 0.31
_exptl_crystal_size_mid 0.13
_exptl_crystal_size_min 0.10
_refine_diff_density_max 0.493
_refine_diff_density_min -0.468
_refine_ls_extinction_method none
_refine_ls_goodness_of_fit_ref 1.007
_refine_ls_hydrogen_treatment constr
_refine_ls_matrix_type full
_refine_ls_number_parameters 369
_refine_ls_number_reflns 5428
_refine_ls_number_restraints 0
_refine_ls_restrained_S_all 1.007
_refine_ls_R_factor_all 0.0702
_refine_ls_R_factor_gt 0.0441
_refine_ls_shift/su_max 0.001
_refine_ls_shift/su_mean 0.000
_refine_ls_structure_factor_coef Fsqd
_refine_ls_weighting_details 'calc w=1/[\s^2^(Fo^2^)+(0.0610P)^2^+0.9150P] where P=(Fo^2^+2Fc^2^)/3'
_refine_ls_weighting_scheme calc
_refine_ls_wR_factor_gt 0.1042
_refine_ls_wR_factor_ref 0.1190
_reflns_number_gt 3997
_reflns_number_total 5428
_reflns_threshold_expression >2sigma(I)
_cod_data_source_file ja303440n_si_011.cif
_cod_data_source_block I
_cod_original_cell_volume 3114.4(14)
_cod_database_code 4118467

loop_
_symmetry_equiv_pos_as_xyz
'x, y, z'
'-x+1/2, y+1/2, -z+1/2'
'-x, -y, -z'
'x-1/2, -y-1/2, z-1/2'

loop_
_atom_site_type_symbol
_atom_site_label
_atom_site_fract_x
_atom_site_fract_y
_atom_site_fract_z
_atom_site_U_iso_or_equiv
_atom_site_adp_type
_atom_site_calc_flag
_atom_site_refinement_flags
_atom_site_occupancy
Zn Zn1 0.78795(4) 0.882956(16) 0.76646(2) 0.02705(13) Uani d . 1
B B1 0.7349(4) 0.86130(15) 0.9463(2) 0.0222(7) Uani d . 1
C C1 0.4570(4) 0.78090(17) 0.6717(2) 0.0453(9) Uani d . 1
H H1A 0.3814 0.8041 0.6931 0.068 Uiso calc R 1
H H1B 0.4061 0.746 0.6405 0.068 Uiso calc R 1
H H1C 0.4997 0.8056 0.6329 0.068 Uiso calc R 1
C C2 0.5867(4) 0.76092(13) 0.7467(2) 0.0300(7) Uani d . 1
C C3 0.7068(4) 0.72533(17) 0.7150(2) 0.0512(10) Uani d . 1
H H3A 0.7489 0.7499 0.6757 0.077 Uiso calc R 1
H H3B 0.6581 0.6897 0.6846 0.077 Uiso calc R 1
H H3C 0.7908 0.7135 0.7642 0.077 Uiso calc R 1
C C4 0.5276(4) 0.72796(15) 0.8163(2) 0.0417(9) Uani d . 1
H H4A 0.4132 0.7251 0.7998 0.05 Uiso calc R 1
H H4B 0.5715 0.6873 0.8251 0.05 Uiso calc R 1
C C5 0.6558(3) 0.81154(13) 0.87366(19) 0.0253(7) Uani d . 1
C C6 1.1779(6) 0.8229(3) 0.8314(3) 0.106(2) Uani d . 1
H H6A 1.1269 0.7846 0.8346 0.16 Uiso calc R 1
H H6B 1.2905 0.8174 0.8474 0.16 Uiso calc R 1
H H6C 1.1456 0.8384 0.7726 0.16 Uiso calc R 1
C C7 1.1326(4) 0.86665(17) 0.8928(2) 0.0436(9) Uani d . 1
C C8 1.1925(6) 0.9294(3) 0.8859(4) 0.110(2) Uani d . 1
H H8A 1.1497 0.9447 0.8276 0.165 Uiso calc R 1
H H8B 1.3058 0.9287 0.8982 0.165 Uiso calc R 1
H H8C 1.1605 0.9553 0.9275 0.165 Uiso calc R 1
C C9 1.1746(4) 0.84419(17) 0.9861(2) 0.0396(8) Uani d . 1
H H9A 1.215 0.803 0.9892 0.048 Uiso calc R 1
H H9B 1.2539 0.8701 1.0229 0.048 Uiso calc R 1
C C10 0.9167(3) 0.85952(13) 0.94266(19) 0.0244(7) Uani d . 1
C C11 0.4745(5) 0.9955(2) 0.7275(3) 0.0800(16) Uani d . 1
H H11A 0.515 0.9834 0.6787 0.12 Uiso calc R 1
H H11B 0.4209 1.0338 0.7147 0.12 Uiso calc R 1
H H11C 0.4016 0.9654 0.7377 0.12 Uiso calc R 1
C C12 0.6069(4) 1.00170(13) 0.8070(2) 0.0318(7) Uani d . 1
C C13 0.7249(6) 1.04617(18) 0.7936(4) 0.0857(18) Uani d . 1
H H13A 0.8132 1.0465 0.8442 0.128 Uiso calc R 1
H H13B 0.6779 1.0859 0.7854 0.128 Uiso calc R 1
H H13C 0.7603 1.0351 0.7427 0.128 Uiso calc R 1
C C14 0.5500(4) 1.01465(13) 0.8874(2) 0.0326(8) Uani d . 1
H H14A 0.5983 1.0514 0.916 0.039 Uiso calc R 1
H H14B 0.436 1.0196 0.8724 0.039 Uiso calc R 1
C C15 0.6697(3) 0.92514(12) 0.90161(18) 0.0210(6) Uani d . 1
C C16 0.7100(3) 0.85523(13) 1.04200(18) 0.0250(7) Uani d . 1
C C17 0.8012(4) 0.89003(14) 1.1077(2) 0.0337(8) Uani d . 1
H H17 0.8762 0.9159 1.0943 0.04 Uiso calc R 1
C C18 0.7863(4) 0.88811(17) 1.1915(2) 0.0447(9) Uani d . 1
H H18 0.8513 0.9119 1.2347 0.054 Uiso calc R 1
C C19 0.6758(5) 0.85128(18) 1.2119(2) 0.0492(10) Uani d . 1
H H19 0.6643 0.8497 1.2691 0.059 Uiso calc R 1
C C20 0.5838(4) 0.81734(18) 1.1487(3) 0.0493(10) Uani d . 1
H H20 0.5077 0.7921 1.1623 0.059 Uiso calc R 1
C C21 0.6002(4) 0.81926(15) 1.0646(2) 0.0361(8) Uani d . 1
H H21 0.5346 0.7953 1.0218 0.043 Uiso calc R 1
C C22 0.7341(5) 0.88089(17) 0.5207(2) 0.0461(10) Uani d . 1
C C23 0.6267(5) 0.9334(2) 0.5178(3) 0.0682(13) Uani d . 1
H H23A 0.5363 0.921 0.5378 0.102 Uiso calc R 1
H H23B 0.5927 0.9482 0.4587 0.102 Uiso calc R 1
H H23C 0.6816 0.9651 0.5552 0.102 Uiso calc R 1
C C24 0.6506(7) 0.8298(3) 0.4640(3) 0.102(2) Uani d . 1
H H24A 0.724 0.7975 0.4635 0.153 Uiso calc R 1
H H24B 0.6087 0.8444 0.4053 0.153 Uiso calc R 1
H H24C 0.5657 0.8151 0.4872 0.153 Uiso calc R 1
C C25 0.8832(4) 0.89542(14) 0.49440(19) 0.0365(8) Uani d . 1
C C26 1.0162(6) 0.86225(18) 0.5263(3) 0.0598(12) Uani d . 1
H H26 1.0152 0.8318 0.5673 0.072 Uiso calc R 1
C C27 1.1494(6) 0.8722(2) 0.5002(3) 0.0697(14) Uani d . 1
H H27 1.2382 0.8483 0.5225 0.084 Uiso calc R 1
C C28 1.1555(5) 0.9166(2) 0.4420(2) 0.0552(11) Uani d . 1
H H28 1.2475 0.9235 0.4238 0.066 Uiso calc R 1
C C29 1.0262(4) 0.95074(17) 0.4108(2) 0.0465(10) Uani d . 1
H H29 1.0289 0.9819 0.3712 0.056 Uiso calc R 1
C C30 0.8919(4) 0.94000(16) 0.4367(2) 0.0404(9) Uani d . 1
H H30 0.8032 0.9639 0.4141 0.049 Uiso calc R 1
N N1 0.6632(3) 0.81341(11) 0.79501(16) 0.0284(6) Uani d . 1
N N2 0.9628(3) 0.87010(11) 0.87454(16) 0.0295(6) Uani d . 1
N N3 0.6812(3) 0.94271(11) 0.82789(16) 0.0280(6) Uani d . 1
O O1 0.5802(3) 0.76374(9) 0.89413(13) 0.0359(5) Uani d . 1
O O2 1.0308(2) 0.84639(11) 1.01314(13) 0.0365(6) Uani d . 1
O O3 0.5960(2) 0.96333(9) 0.94326(12) 0.0265(5) Uani d . 1
O O4 0.8474(3) 0.90086(11) 0.66562(14) 0.0450(6) Uani d . 1
O O5 0.7686(3) 0.85475(10) 0.60465(14) 0.0485(7) Uani d . 1

loop_
_atom_site_aniso_label
_atom_site_aniso_U_11
_atom_site_aniso_U_22
_atom_site_aniso_U_33
_atom_site_aniso_U_12
_atom_site_aniso_U_13
_atom_site_aniso_U_23
Zn1 0.0303(2) 0.0316(2) 0.0204(2) 0.00016(16) 0.00846(15) -0.00134(15)
B1 0.0212(17) 0.0219(17) 0.0223(18) 0.0014(14) 0.0030(14) 0.0017(14)
C1 0.035(2) 0.056(2) 0.039(2) -0.0059(17) -0.0008(16) -0.0031(18)
C2 0.0336(18) 0.0225(16) 0.0323(18) -0.0029(13) 0.0055(14) -0.0106(13)
C3 0.058(2) 0.042(2) 0.053(2) 0.0042(19) 0.014(2) -0.0179(18)
C4 0.053(2) 0.0277(18) 0.042(2) -0.0114(16) 0.0073(17) -0.0083(16)
C5 0.0200(15) 0.0260(16) 0.0294(17) 0.0049(13) 0.0054(13) 0.0036(13)
C6 0.090(4) 0.190(6) 0.043(3) 0.084(4) 0.026(3) 0.002(3)
C7 0.0230(17) 0.067(3) 0.042(2) 0.0039(16) 0.0098(15) 0.0060(18)
C8 0.064(3) 0.133(5) 0.111(4) -0.058(3) -0.017(3) 0.062(4)
C9 0.0227(17) 0.052(2) 0.040(2) 0.0011(16) 0.0016(15) -0.0047(17)
C10 0.0225(15) 0.0234(15) 0.0254(16) 0.0006(13) 0.0023(13) -0.0052(13)
C11 0.088(3) 0.104(4) 0.034(2) 0.058(3) -0.011(2) -0.012(2)
C12 0.043(2) 0.0261(17) 0.0284(18) 0.0110(15) 0.0122(15) 0.0079(14)
C13 0.120(4) 0.036(2) 0.133(5) -0.003(3) 0.093(4) 0.012(3)
C14 0.046(2) 0.0231(17) 0.0296(17) 0.0064(15) 0.0118(15) 0.0030(13)
C15 0.0185(15) 0.0226(15) 0.0216(15) -0.0031(12) 0.0043(12) -0.0035(12)
C16 0.0256(16) 0.0264(16) 0.0225(16) 0.0094(13) 0.0051(13) 0.0051(13)
C17 0.0390(19) 0.0364(19) 0.0262(17) 0.0111(15) 0.0093(14) 0.0028(14)
C18 0.056(2) 0.051(2) 0.0241(18) 0.0221(19) 0.0050(16) -0.0031(16)
C19 0.065(3) 0.061(3) 0.029(2) 0.033(2) 0.0265(19) 0.0132(19)
C20 0.047(2) 0.061(3) 0.050(2) 0.014(2) 0.033(2) 0.019(2)
C21 0.0320(18) 0.045(2) 0.0346(19) 0.0047(16) 0.0147(15) 0.0052(16)
C22 0.068(3) 0.049(2) 0.0207(17) -0.019(2) 0.0109(17) -0.0036(16)
C23 0.051(3) 0.104(4) 0.052(3) 0.003(3) 0.016(2) 0.029(3)
C24 0.160(5) 0.112(4) 0.040(3) -0.090(4) 0.037(3) -0.033(3)
C25 0.060(2) 0.0316(19) 0.0178(16) -0.0045(17) 0.0098(15) -0.0050(14)
C26 0.096(3) 0.048(2) 0.043(2) 0.024(2) 0.031(2) 0.0094(19)
C27 0.074(3) 0.088(4) 0.052(3) 0.039(3) 0.023(2) 0.008(2)
C28 0.057(3) 0.071(3) 0.040(2) -0.002(2) 0.018(2) -0.009(2)
C29 0.059(3) 0.050(2) 0.0289(19) -0.017(2) 0.0087(18) 0.0001(17)
C30 0.047(2) 0.046(2) 0.0246(17) -0.0060(17) 0.0023(16) 0.0044(15)
N1 0.0313(15) 0.0281(14) 0.0252(14) -0.0016(11) 0.0058(11) -0.0047(11)
N2 0.0218(13) 0.0413(17) 0.0259(14) -0.0009(11) 0.0071(11) -0.0018(11)
N3 0.0355(15) 0.0265(14) 0.0238(14) 0.0027(11) 0.0106(11) 0.0024(11)
O1 0.0491(14) 0.0260(12) 0.0328(13) -0.0116(10) 0.0106(11) -0.0029(10)
O2 0.0218(11) 0.0556(15) 0.0290(12) 0.0088(10) 0.0006(9) 0.0063(11)
O3 0.0336(12) 0.0239(11) 0.0234(11) 0.0079(9) 0.0099(9) 0.0025(9)
O4 0.0556(16) 0.0572(16) 0.0258(12) -0.0192(13) 0.0168(11) -0.0067(11)
O5 0.088(2) 0.0355(14) 0.0261(13) -0.0140(13) 0.0223(13) -0.0027(11)

loop_
_atom_type_symbol
_atom_type_description
_atom_type_scat_dispersion_real
_atom_type_scat_dispersion_imag
_atom_type_scat_source
C C 0.0033 0.0016 'International Tables Vol C Tables 4.2.6.8 and 6.1.1.4'
H H 0.0000 0.0000 'International Tables Vol C Tables 4.2.6.8 and 6.1.1.4'
N N 0.0061 0.0033 'International Tables Vol C Tables 4.2.6.8 and 6.1.1.4'
O O 0.0106 0.0060 'International Tables Vol C Tables 4.2.6.8 and 6.1.1.4'
B B 0.0013 0.0007 'International Tables Vol C Tables 4.2.6.8 and 6.1.1.4'
Zn Zn 0.2839 1.4301 'International Tables Vol C Tables 4.2.6.8 and 6.1.1.4'

loop_
_geom_angle_atom_site_label_1
_geom_angle_atom_site_label_2
_geom_angle_atom_site_label_3
_geom_angle
O4 Zn1 N1 130.51(10)
O4 Zn1 N3 123.05(11)
N1 Zn1 N3 92.82(10)
O4 Zn1 N2 116.42(11)
N1 Zn1 N2 92.52(10)
N3 Zn1 N2 91.82(10)
C16 B1 C10 113.9(2)
C16 B1 C15 111.8(2)
C10 B1 C15 104.5(2)
C16 B1 C5 118.9(3)
C10 B1 C5 102.2(2)
C15 B1 C5 104.0(2)
C2 C1 H1A 109.5
C2 C1 H1B 109.5
H1A C1 H1B 109.5
C2 C1 H1C 109.5
H1A C1 H1C 109.5
H1B C1 H1C 109.5
N1 C2 C1 109.9(3)
N1 C2 C3 108.8(3)
C1 C2 C3 110.5(3)
N1 C2 C4 101.5(2)
C1 C2 C4 112.9(3)
C3 C2 C4 112.8(3)
C2 C3 H3A 109.5
C2 C3 H3B 109.5
H3A C3 H3B 109.5
C2 C3 H3C 109.5
H3A C3 H3C 109.5
H3B C3 H3C 109.5
O1 C4 C2 105.2(2)
O1 C4 H4A 110.7
C2 C4 H4A 110.7
O1 C4 H4B 110.7
C2 C4 H4B 110.7
H4A C4 H4B 108.8
N1 C5 O1 114.7(3)
N1 C5 B1 124.0(3)
O1 C5 B1 121.3(3)
C7 C6 H6A 109.5
C7 C6 H6B 109.5
H6A C6 H6B 109.5
C7 C6 H6C 109.5
H6A C6 H6C 109.5
H6B C6 H6C 109.5
N2 C7 C6 109.5(3)
N2 C7 C8 107.4(3)
C6 C7 C8 113.5(4)
N2 C7 C9 101.5(3)
C6 C7 C9 112.4(3)
C8 C7 C9 111.8(3)
C7 C8 H8A 109.5
C7 C8 H8B 109.5
H8A C8 H8B 109.5
C7 C8 H8C 109.5
H8A C8 H8C 109.5
H8B C8 H8C 109.5
O2 C9 C7 105.2(2)
O2 C9 H9A 110.7
C7 C9 H9A 110.7
O2 C9 H9B 110.7
C7 C9 H9B 110.7
H9A C9 H9B 108.8
N2 C10 O2 114.8(3)
N2 C10 B1 123.8(3)
O2 C10 B1 121.3(3)
C12 C11 H11A 109.5
C12 C11 H11B 109.5
H11A C11 H11B 109.5
C12 C11 H11C 109.5
H11A C11 H11C 109.5
H11B C11 H11C 109.5
N3 C12 C13 109.7(3)
N3 C12 C11 108.6(3)
C13 C12 C11 111.6(4)
N3 C12 C14 101.7(2)
C13 C12 C14 112.6(3)
C11 C12 C14 112.1(3)
C12 C13 H13A 109.5
C12 C13 H13B 109.5
H13A C13 H13B 109.5
C12 C13 H13C 109.5
H13A C13 H13C 109.5
H13B C13 H13C 109.5
O3 C14 C12 105.5(2)
O3 C14 H14A 110.6
C12 C14 H14A 110.6
O3 C14 H14B 110.6
C12 C14 H14B 110.6
H14A C14 H14B 108.8
N3 C15 O3 115.0(3)
N3 C15 B1 125.0(3)
O3 C15 B1 120.0(2)
C21 C16 C17 116.4(3)
C21 C16 B1 125.0(3)
C17 C16 B1 118.6(3)
C18 C17 C16 122.4(3)
C18 C17 H17 118.8
C16 C17 H17 118.8
C17 C18 C19 119.7(4)
C17 C18 H18 120.2
C19 C18 H18 120.2
C20 C19 C18 119.2(3)
C20 C19 H19 120.4
C18 C19 H19 120.4
C19 C20 C21 120.8(4)
C19 C20 H20 119.6
C21 C20 H20 119.6
C16 C21 C20 121.6(3)
C16 C21 H21 119.2
C20 C21 H21 119.2
O5 C22 C23 109.5(3)
O5 C22 C25 110.5(3)
C23 C22 C25 114.4(3)
O5 C22 C24 102.1(3)
C23 C22 C24 110.8(4)
C25 C22 C24 108.8(3)
C22 C23 H23A 109.5
C22 C23 H23B 109.5
H23A C23 H23B 109.5
C22 C23 H23C 109.5
H23A C23 H23C 109.5
H23B C23 H23C 109.5
C22 C24 H24A 109.5
C22 C24 H24B 109.5
H24A C24 H24B 109.5
C22 C24 H24C 109.5
H24A C24 H24C 109.5
H24B C24 H24C 109.5
C30 C25 C26 116.9(4)
C30 C25 C22 122.6(3)
C26 C25 C22 120.4(3)
C27 C26 C25 121.6(4)
C27 C26 H26 119.2
C25 C26 H26 119.2
C26 C27 C28 120.6(4)
C26 C27 H27 119.7
C28 C27 H27 119.7
C29 C28 C27 118.7(4)
C29 C28 H28 120.6
C27 C28 H28 120.6
C28 C29 C30 120.3(4)
C28 C29 H29 119.8
C30 C29 H29 119.8
C25 C30 C29 121.7(4)
C25 C30 H30 119.1
C29 C30 H30 119.1
C5 N1 C2 111.1(3)
C5 N1 Zn1 114.4(2)
C2 N1 Zn1 134.4(2)
C10 N2 C7 110.7(3)
C10 N2 Zn1 114.3(2)
C7 N2 Zn1 134.9(2)
C15 N3 C12 110.6(2)
C15 N3 Zn1 113.62(19)
C12 N3 Zn1 135.72(19)
C5 O1 C4 107.6(2)
C10 O2 C9 107.0(2)
C15 O3 C14 107.1(2)
O5 O4 Zn1 103.41(15)
C22 O5 O4 106.9(2)

loop_
_geom_bond_atom_site_label_1
_geom_bond_atom_site_label_2
_geom_bond_distance
Zn1 O4 1.869(2)
Zn1 N1 2.036(3)
Zn1 N3 2.037(2)
Zn1 N2 2.043(3)
B1 C16 1.612(4)
B1 C10 1.638(4)
B1 C15 1.644(4)
B1 C5 1.642(4)
C1 C2 1.514(5)
C1 H1A 0.98
C1 H1B 0.98
C1 H1C 0.98
C2 N1 1.481(4)
C2 C3 1.523(5)
C2 C4 1.539(5)
C3 H3A 0.98
C3 H3B 0.98
C3 H3C 0.98
C4 O1 1.461(4)
C4 H4A 0.99
C4 H4B 0.99
C5 N1 1.281(4)
C5 O1 1.352(4)
C6 C7 1.516(6)
C6 H6A 0.98
C6 H6B 0.98
C6 H6C 0.98
C7 N2 1.470(4)
C7 C8 1.522(6)
C7 C9 1.536(5)
C8 H8A 0.98
C8 H8B 0.98
C8 H8C 0.98
C9 O2 1.454(4)
C9 H9A 0.99
C9 H9B 0.99
C10 N2 1.283(4)
C10 O2 1.351(3)
C11 C12 1.513(5)
C11 H11A 0.98
C11 H11B 0.98
C11 H11C 0.98
C12 N3 1.482(4)
C12 C13 1.504(5)
C12 C14 1.530(4)
C13 H13A 0.98
C13 H13B 0.98
C13 H13C 0.98
C14 O3 1.455(4)
C14 H14A 0.99
C14 H14B 0.99
C15 N3 1.276(4)
C15 O3 1.355(3)
C16 C21 1.386(4)
C16 C17 1.399(4)
C17 C18 1.386(4)
C17 H17 0.95
C18 C19 1.387(6)
C18 H18 0.95
C19 C20 1.367(6)
C19 H19 0.95
C20 C21 1.395(5)
C20 H20 0.95
C21 H21 0.95
C22 O5 1.432(4)
C22 C23 1.513(6)
C22 C25 1.528(5)
C22 C24 1.536(5)
C23 H23A 0.98
C23 H23B 0.98
C23 H23C 0.98
C24 H24A 0.98
C24 H24B 0.98
C24 H24C 0.98
C25 C30 1.380(5)
C25 C26 1.386(5)
C26 C27 1.373(6)
C26 H26 0.95
C27 C28 1.377(6)
C27 H27 0.95
C28 C29 1.370(6)
C28 H28 0.95
C29 C30 1.384(5)
C29 H29 0.95
C30 H30 0.95
O4 O5 1.477(3)
